data_1552339
loop_
_publ_author_name
'Yang, Jian'
'Ruan, Peiran'
'Yang, Wei'
'Feng, Xiaoming'
'Liu, Xiaohua'

_publ_section_title
;
 Enantioselective carbene insertion into N--H bond of benzophenone imine
;
_journal_name_full 'Chemical Science'
_journal_paper_doi 10.1039/C9SC03354H
_journal_year 2019
_chemical_absolute_configuration ad
_chemical_formula_sum 'C15 H21 N O4'
_chemical_formula_weight 279.33
_space_group_crystal_system orthorhombic
_space_group_IT_number 19
_space_group_name_Hall 'P 2ac 2ab'
_space_group_name_H-M_alt 'P 21 21 21'
_symmetry_space_group_name_Hall 'P 2ac 2ab'
_symmetry_space_group_name_H-M 'P 21 21 21'
_atom_sites_solution_hydrogens mixed
_audit_block_doi 10.5517/ccdc.csd.cc229r49
_audit_creation_method SHELXL-2016/6
_audit_update_record
;
2019-05-14 deposited with the CCDC.    2019-09-18 downloaded from the CCDC.
;
_cell_angle_alpha 90
_cell_angle_beta 90
_cell_angle_gamma 90
_cell_formula_units_Z 4
_cell_length_a 5.3689(3)
_cell_length_b 10.4011(6)
_cell_length_c 27.4980(15)
_cell_measurement_reflns_used 7578
_cell_measurement_temperature 300(2)
_cell_measurement_theta_max 64.99
_cell_measurement_theta_min 3.21
_cell_volume 1535.56(15)
_computing_cell_refinement 'Bruker SAINT'
_computing_data_collection 'Bruker APEX2'
_computing_data_reduction 'Bruker SAINT'
_computing_molecular_graphics 'Bruker SHELXTL'
_computing_publication_material 'Bruker SHELXTL'
_computing_structure_refinement 'SHELXL-2016/6 (Sheldrick, 2016)'
_computing_structure_solution 'SHELXT 2014/5 (Sheldrick, 2014)'
_diffrn_ambient_temperature 300(2)
_diffrn_measured_fraction_theta_full 0.997
_diffrn_measured_fraction_theta_max 0.996
_diffrn_measurement_device_type 'BRUKER D8 VENTURE PHOTON II'
_diffrn_radiation_type CuK\a
_diffrn_radiation_wavelength 1.54178
_diffrn_reflns_av_R_equivalents 0.0302
_diffrn_reflns_av_unetI/netI 0.0280
_diffrn_reflns_Laue_measured_fraction_full 0.997
_diffrn_reflns_Laue_measured_fraction_max 0.996
_diffrn_reflns_limit_h_max 6
_diffrn_reflns_limit_h_min -6
_diffrn_reflns_limit_k_max 12
_diffrn_reflns_limit_k_min -10
_diffrn_reflns_limit_l_max 32
_diffrn_reflns_limit_l_min -32
_diffrn_reflns_number 8783
_diffrn_reflns_point_group_measured_fraction_full 0.996
_diffrn_reflns_point_group_measured_fraction_max 0.996
_diffrn_reflns_theta_full 64.978
_diffrn_reflns_theta_max 64.978
_diffrn_reflns_theta_min 3.214
_exptl_absorpt_coefficient_mu 0.717
_exptl_absorpt_correction_T_max 0.7526
_exptl_absorpt_correction_T_min 0.6263
_exptl_absorpt_correction_type multi-scan
_exptl_absorpt_process_details
;
 SADABS 2016/2: Krause, L., Herbst-Irmer, R., Sheldrick G.M. & Stalke D.,
 J. Appl. Cryst. 48 (2015) 3-10
;
_exptl_crystal_colour colourless
_exptl_crystal_density_diffrn 1.208
_exptl_crystal_description BLOCK
_exptl_crystal_F_000 600
_exptl_crystal_size_max 0.200
_exptl_crystal_size_mid 0.140
_exptl_crystal_size_min 0.130
_refine_diff_density_max 0.114
_refine_diff_density_min -0.177
_refine_diff_density_rms 0.042
_refine_ls_abs_structure_details
;
 Flack x determined using 1002 quotients [(I+)-(I-)]/[(I+)+(I-)]
 (Parsons, Flack and Wagner, Acta Cryst. B69 (2013) 249-259).
;
_refine_ls_abs_structure_Flack 0.08(6)
_refine_ls_extinction_method none
_refine_ls_goodness_of_fit_ref 1.087
_refine_ls_hydrogen_treatment mixed
_refine_ls_matrix_type full
_refine_ls_number_parameters 189
_refine_ls_number_reflns 2611
_refine_ls_number_restraints 0
_refine_ls_restrained_S_all 1.087
_refine_ls_R_factor_all 0.0352
_refine_ls_R_factor_gt 0.0342
_refine_ls_shift/su_max 0.000
_refine_ls_shift/su_mean 0.000
_refine_ls_structure_factor_coef Fsqd
_refine_ls_weighting_details 'w=1/[\s^2^(Fo^2^)+(0.0468P)^2^+0.1472P] where P=(Fo^2^+2Fc^2^)/3'
_refine_ls_weighting_scheme calc
_refine_ls_wR_factor_gt 0.0860
_refine_ls_wR_factor_ref 0.0868
_reflns_Friedel_coverage 0.674
_reflns_Friedel_fraction_full 0.995
_reflns_Friedel_fraction_max 0.995
_reflns_number_gt 2545
_reflns_number_total 2611
_reflns_threshold_expression 'I > 2\s(I)'
_cod_data_source_file c9sc03354h2.cif
_cod_data_source_block cu_20190514_YJ_01_0m_a
_cod_database_code 1552339
_shelx_shelxl_version_number 2016/6
_shelx_space_group_comment
;
The symmetry employed for this shelxl refinement is uniquely defined
by the following loop, which should always be used as a source of
symmetry information in preference to the above space-group names.
They are only intended as comments.
;
_shelx_estimated_absorpt_t_min 0.870
_shelx_estimated_absorpt_t_max 0.913

loop_
_space_group_symop_operation_xyz
'x, y, z'
'-x+1/2, -y, z+1/2'
'-x, y+1/2, -z+1/2'
'x+1/2, -y+1/2, -z'

loop_
_atom_site_label
_atom_site_type_symbol
_atom_site_fract_x
_atom_site_fract_y
_atom_site_fract_z
_atom_site_U_iso_or_equiv
_atom_site_adp_type
_atom_site_occupancy
_atom_site_site_symmetry_order
_atom_site_calc_flag
_atom_site_refinement_flags_posn
_atom_site_refinement_flags_adp
O001 O 0.5610(2) 0.46378(15) 0.26947(4) 0.0504(4) Uani 1 1 d . .
H1 H 0.804(5) 0.480(2) 0.3362(9) 0.053(7) Uiso 1 1 d . .
O002 O 0.2600(3) 0.51199(17) 0.32459(5) 0.0587(4) Uani 1 1 d . .
O003 O 0.9401(3) 0.37026(16) 0.40876(6) 0.0646(5) Uani 1 1 d . .
N004 N 0.6670(3) 0.49868(19) 0.34555(6) 0.0477(4) Uani 1 1 d . .
O005 O 0.7034(5) 0.42029(19) 0.47228(5) 0.0805(6) Uani 1 1 d . .
C006 C 0.4756(3) 0.49288(17) 0.31391(6) 0.0411(4) Uani 1 1 d . .
C007 C 0.6835(3) 0.66209(19) 0.41180(6) 0.0402(4) Uani 1 1 d . .
C008 C 0.5243(4) 0.7262(2) 0.44324(7) 0.0510(5) Uani 1 1 d . .
H008 H 0.381132 0.685365 0.454389 0.061 Uiso 1 1 calc R U
C009 C 0.8969(4) 0.7239(2) 0.39574(7) 0.0479(4) Uani 1 1 d . .
H009 H 1.005839 0.681918 0.374764 0.057 Uiso 1 1 calc R U
C00A C 0.7579(4) 0.43258(19) 0.43036(7) 0.0490(5) Uani 1 1 d . .
C00B C 0.6217(4) 0.52502(19) 0.39655(6) 0.0447(4) Uani 1 1 d . .
H00B H 0.443047 0.512768 0.402150 0.054 Uiso 1 1 calc R U
C00C C 0.3864(4) 0.4366(2) 0.22892(7) 0.0491(5) Uani 1 1 d . .
C00D C 0.5762(5) 0.8501(2) 0.45812(8) 0.0621(6) Uani 1 1 d . .
H00D H 0.467793 0.892576 0.479038 0.075 Uiso 1 1 calc R U
C00E C 0.7870(5) 0.9102(2) 0.44210(8) 0.0623(6) Uani 1 1 d . .
H00E H 0.822073 0.993556 0.452288 0.075 Uiso 1 1 calc R U
C00F C 0.9479(4) 0.8482(2) 0.41094(8) 0.0580(5) Uani 1 1 d . .
H00F H 1.090932 0.889694 0.400094 0.070 Uiso 1 1 calc R U
C00G C 0.2202(5) 0.3249(2) 0.24175(9) 0.0640(6) Uani 1 1 d . .
H00A H 0.126744 0.299428 0.213592 0.096 Uiso 1 1 calc R U
H00C H 0.107639 0.350013 0.267166 0.096 Uiso 1 1 calc R U
H00G H 0.320308 0.254099 0.252681 0.096 Uiso 1 1 calc R U
C00H C 0.5642(5) 0.3993(4) 0.18849(8) 0.0831(9) Uani 1 1 d . .
H00H H 0.471143 0.378960 0.159694 0.125 Uiso 1 1 calc R U
H00I H 0.659370 0.325580 0.198320 0.125 Uiso 1 1 calc R U
H00J H 0.674833 0.469665 0.181863 0.125 Uiso 1 1 calc R U
C00I C 0.2392(6) 0.5559(3) 0.21647(10) 0.0732(7) Uani 1 1 d . .
H00K H 0.350429 0.627642 0.213342 0.110 Uiso 1 1 calc R U
H00L H 0.120823 0.572893 0.241831 0.110 Uiso 1 1 calc R U
H00M H 0.152675 0.542843 0.186313 0.110 Uiso 1 1 calc R U
C00J C 1.0878(6) 0.2828(3) 0.43859(10) 0.0735(7) Uani 1 1 d . .
H00N H 0.979427 0.228043 0.457750 0.088 Uiso 1 1 calc R U
H00O H 1.193566 0.331188 0.460578 0.088 Uiso 1 1 calc R U
C00K C 1.2412(7) 0.2043(3) 0.40543(12) 0.0868(9) Uani 1 1 d . .
H00P H 1.134823 0.158827 0.383264 0.130 Uiso 1 1 calc R U
H00Q H 1.337082 0.143857 0.423990 0.130 Uiso 1 1 calc R U
H00R H 1.351444 0.259287 0.387439 0.130 Uiso 1 1 calc R U

loop_
_atom_site_aniso_label
_atom_site_aniso_U_11
_atom_site_aniso_U_22
_atom_site_aniso_U_33
_atom_site_aniso_U_23
_atom_site_aniso_U_13
_atom_site_aniso_U_12
O001 0.0364(7) 0.0812(10) 0.0335(6) -0.0115(6) -0.0050(5) 0.0004(6)
O002 0.0406(7) 0.0872(11) 0.0483(8) -0.0135(7) 0.0009(6) 0.0041(8)
O003 0.0672(10) 0.0728(10) 0.0539(8) 0.0208(7) 0.0034(8) 0.0103(8)
N004 0.0401(8) 0.0695(11) 0.0334(8) -0.0081(7) -0.0021(6) 0.0036(8)
O005 0.1211(16) 0.0808(11) 0.0398(8) 0.0095(7) 0.0075(10) 0.0153(12)
C006 0.0402(9) 0.0471(9) 0.0359(9) -0.0031(7) -0.0019(7) 0.0004(8)
C007 0.0411(9) 0.0514(9) 0.0282(8) 0.0033(7) -0.0051(7) 0.0023(8)
C008 0.0473(10) 0.0696(12) 0.0360(9) -0.0007(8) 0.0035(8) 0.0042(10)
C009 0.0423(9) 0.0565(11) 0.0449(9) 0.0028(9) 0.0015(9) 0.0044(8)
C00A 0.0622(12) 0.0457(10) 0.0391(9) 0.0006(7) -0.0038(9) -0.0089(9)
C00B 0.0453(9) 0.0571(11) 0.0317(8) -0.0016(8) -0.0011(8) -0.0042(8)
C00C 0.0375(9) 0.0728(13) 0.0370(9) -0.0091(9) -0.0082(8) -0.0019(9)
C00D 0.0718(15) 0.0681(13) 0.0465(11) -0.0123(10) -0.0006(11) 0.0180(12)
C00E 0.0764(16) 0.0528(11) 0.0577(12) -0.0042(10) -0.0168(12) 0.0021(11)
C00F 0.0556(12) 0.0579(11) 0.0605(12) 0.0081(10) -0.0089(10) -0.0068(10)
C00G 0.0578(13) 0.0682(14) 0.0659(13) -0.0106(11) -0.0091(11) -0.0064(12)
C00H 0.0528(13) 0.154(3) 0.0425(11) -0.0324(15) -0.0040(10) -0.0066(16)
C00I 0.0757(16) 0.0746(16) 0.0692(14) 0.0065(12) -0.0271(14) 0.0008(13)
C00J 0.0823(17) 0.0676(14) 0.0707(15) 0.0235(13) -0.0097(14) 0.0116(13)
C00K 0.095(2) 0.0642(14) 0.102(2) 0.0080(15) -0.0076(18) 0.0155(15)

loop_
_atom_type_symbol
_atom_type_description
_atom_type_scat_dispersion_real
_atom_type_scat_dispersion_imag
_atom_type_scat_source
C C 0.0181 0.0091 'International Tables Vol C Tables 4.2.6.8 and 6.1.1.4'
H H 0.0000 0.0000 'International Tables Vol C Tables 4.2.6.8 and 6.1.1.4'
N N 0.0311 0.0180 'International Tables Vol C Tables 4.2.6.8 and 6.1.1.4'
O O 0.0492 0.0322 'International Tables Vol C Tables 4.2.6.8 and 6.1.1.4'

loop_
_geom_angle_atom_site_label_1
_geom_angle_atom_site_label_2
_geom_angle_atom_site_label_3
_geom_angle
C006 O001 C00C 120.81(14)
C00A O003 C00J 117.23(18)
C006 N004 C00B 120.34(16)
C006 N004 H1 118.8(18)
C00B N004 H1 120.6(18)
O002 C006 O001 125.85(16)
O002 C006 N004 124.41(17)
O001 C006 N004 109.75(15)
C009 C007 C008 119.05(19)
C009 C007 C00B 121.76(17)
C008 C007 C00B 119.18(18)
C00D C008 C007 120.6(2)
C00D C008 H008 119.7
C007 C008 H008 119.7
C007 C009 C00F 120.0(2)
C007 C009 H009 120.0
C00F C009 H009 120.0
O005 C00A O003 124.4(2)
O005 C00A C00B 122.5(2)
O003 C00A C00B 113.09(16)
N004 C00B C007 114.02(16)
N004 C00B C00A 112.99(17)
C007 C00B C00A 108.54(14)
N004 C00B H00B 107.0
C007 C00B H00B 107.0
C00A C00B H00B 107.0
O001 C00C C00G 110.16(17)
O001 C00C C00I 110.18(18)
C00G C00C C00I 112.1(2)
O001 C00C C00H 101.65(16)
C00G C00C C00H 110.3(2)
C00I C00C C00H 112.0(2)
C00E C00D C008 119.9(2)
C00E C00D H00D 120.0
C008 C00D H00D 120.0
C00D C00E C00F 120.4(2)
C00D C00E H00E 119.8
C00F C00E H00E 119.8
C00E C00F C009 120.1(2)
C00E C00F H00F 120.0
C009 C00F H00F 120.0
C00C C00G H00A 109.5
C00C C00G H00C 109.5
H00A C00G H00C 109.5
C00C C00G H00G 109.5
H00A C00G H00G 109.5
H00C C00G H00G 109.5
C00C C00H H00H 109.5
C00C C00H H00I 109.5
H00H C00H H00I 109.5
C00C C00H H00J 109.5
H00H C00H H00J 109.5
H00I C00H H00J 109.5
C00C C00I H00K 109.5
C00C C00I H00L 109.5
H00K C00I H00L 109.5
C00C C00I H00M 109.5
H00K C00I H00M 109.5
H00L C00I H00M 109.5
O003 C00J C00K 107.5(2)
O003 C00J H00N 110.2
C00K C00J H00N 110.2
O003 C00J H00O 110.2
C00K C00J H00O 110.2
H00N C00J H00O 108.5
C00J C00K H00P 109.5
C00J C00K H00Q 109.5
H00P C00K H00Q 109.5
C00J C00K H00R 109.5
H00P C00K H00R 109.5
H00Q C00K H00R 109.5

loop_
_geom_bond_atom_site_label_1
_geom_bond_atom_site_label_2
_geom_bond_distance
O001 C006 1.340(2)
O001 C00C 1.484(2)
O002 C006 1.210(2)
O003 C00A 1.315(3)
O003 C00J 1.459(3)
N004 C006 1.348(2)
N004 C00B 1.449(2)
N004 H1 0.80(3)
O005 C00A 1.196(2)
C007 C009 1.386(3)
C007 C008 1.387(3)
C007 C00B 1.523(3)
C008 C00D 1.381(3)
C008 H008 0.9300
C009 C00F 1.386(3)
C009 H009 0.9300
C00A C00B 1.524(3)
C00B H00B 0.9800
C00C C00G 1.507(3)
C00C C00I 1.510(4)
C00C C00H 1.516(3)
C00D C00E 1.366(4)
C00D H00D 0.9300
C00E C00F 1.377(4)
C00E H00E 0.9300
C00F H00F 0.9300
C00G H00A 0.9600
C00G H00C 0.9600
C00G H00G 0.9600
C00H H00H 0.9600
C00H H00I 0.9600
C00H H00J 0.9600
C00I H00K 0.9600
C00I H00L 0.9600
C00I H00M 0.9600
C00J C00K 1.475(4)
C00J H00N 0.9700
C00J H00O 0.9700
C00K H00P 0.9600
C00K H00Q 0.9600
C00K H00R 0.9600

loop_
_geom_hbond_atom_site_label_D
_geom_hbond_atom_site_label_H
_geom_hbond_atom_site_label_A
_geom_hbond_distance_DH
_geom_hbond_distance_HA
_geom_hbond_distance_DA
_geom_hbond_angle_DHA
_geom_hbond_site_symmetry_A
N004 H1 O002 0.80(3) 2.49(3) 3.239(2) 155(2) 1_655
C00G H00C O002 0.96 2.45 3.004(3) 116.5 .
C00I H00L O002 0.96 2.48 3.010(3) 114.9 .

loop_
_geom_torsion_atom_site_label_1
_geom_torsion_atom_site_label_2
_geom_torsion_atom_site_label_3
_geom_torsion_atom_site_label_4
_geom_torsion
C00C O001 C006 O002 -7.4(3)
C00C O001 C006 N004 172.92(18)
C00B N004 C006 O002 2.2(3)
C00B N004 C006 O001 -178.17(17)
C009 C007 C008 C00D 0.4(3)
C00B C007 C008 C00D 179.39(18)
C008 C007 C009 C00F -0.3(3)
C00B C007 C009 C00F -179.22(18)
C00J O003 C00A O005 -1.5(3)
C00J O003 C00A C00B 177.8(2)
C006 N004 C00B C007 -103.2(2)
C006 N004 C00B C00A 132.2(2)
C009 C007 C00B N004 -42.4(2)
C008 C007 C00B N004 138.67(18)
C009 C007 C00B C00A 84.5(2)
C008 C007 C00B C00A -94.4(2)
O005 C00A C00B N004 -163.3(2)
O003 C00A C00B N004 17.4(2)
O005 C00A C00B C007 69.2(3)
O003 C00A C00B C007 -110.06(19)
C006 O001 C00C C00G -58.7(2)
C006 O001 C00C C00I 65.5(2)
C006 O001 C00C C00H -175.7(2)
C007 C008 C00D C00E -0.4(3)
C008 C00D C00E C00F 0.3(3)
C00D C00E C00F C009 -0.2(3)
C007 C009 C00F C00E 0.2(3)
C00A O003 C00J C00K 168.0(2)
